data_7003839
loop_
_publ_author_name
'Chauhan, Ashok K. S.'
'Singh, Puspendra'
'Srivastava, Ramesh C.'
'Duthie, Andrew'
'Voda, Andreea'

_publ_section_title
;
 Acylmethyl(aryl)tellurium(iv,ii) derivatives: intramolecular secondary
 bonding and steric rigidity
;
_journal_issue 30
_journal_name_full 'Dalton Transactions'
_journal_page_first 4023
_journal_page_last 4028
_journal_paper_doi 10.1039/b800473k
_journal_year 2008
_chemical_formula_moiety 'C15 H16 Cl2 O Te'
_chemical_formula_sum 'C15 H16 Cl2 O Te'
_chemical_formula_weight 410.78
_chemical_name_common '(Isopropoylmethyl)(1-naphthyl)tellurium(IV) dichloride'
_chemical_name_systematic
;
?
;
_space_group_IT_number 29
_symmetry_cell_setting orthorhombic
_symmetry_space_group_name_Hall 'P 2c -2ac'
_symmetry_space_group_name_H-M 'P c a 21'
_atom_sites_solution_hydrogens geom
_atom_sites_solution_primary direct
_atom_sites_solution_secondary difmap
_audit_creation_method SHELXL-97
_cell_angle_alpha 90.00
_cell_angle_beta 90.00
_cell_angle_gamma 90.00
_cell_formula_units_Z 8
_cell_length_a 26.5658(15)
_cell_length_b 6.4252(4)
_cell_length_c 18.7885(11)
_cell_measurement_reflns_used 8627
_cell_measurement_temperature 130(2)
_cell_measurement_theta_max 27.55
_cell_measurement_theta_min 2.66
_cell_volume 3207.0(3)
_computing_cell_refinement 'SMART (Bruker, 2000)'
_computing_data_collection 'SMART (Bruker, 2000)'
_computing_data_reduction 'SAINT (Bruker, 2000)'
_computing_molecular_graphics 'DIAMOND (Brandenberg, 2006)'
_computing_publication_material 'SHELXL97 (Sheldrick, 1997)'
_computing_structure_refinement 'SHELXL97 (Sheldrick, 1997)'
_computing_structure_solution 'SHELXS97 (Sheldrick, 1997)'
_diffrn_ambient_temperature 130(2)
_diffrn_measured_fraction_theta_full 0.995
_diffrn_measured_fraction_theta_max 0.995
_diffrn_measurement_device_type 'CCD area detector'
_diffrn_measurement_method 'phi and omega scans'
_diffrn_radiation_monochromator graphite
_diffrn_radiation_source 'sealed tube'
_diffrn_radiation_type MoK\a
_diffrn_radiation_wavelength 0.71073
_diffrn_reflns_av_R_equivalents 0.0308
_diffrn_reflns_av_sigmaI/netI 0.0323
_diffrn_reflns_limit_h_max 33
_diffrn_reflns_limit_h_min -34
_diffrn_reflns_limit_k_max 8
_diffrn_reflns_limit_k_min -7
_diffrn_reflns_limit_l_max 14
_diffrn_reflns_limit_l_min -24
_diffrn_reflns_number 19190
_diffrn_reflns_theta_full 27.55
_diffrn_reflns_theta_max 27.55
_diffrn_reflns_theta_min 1.53
_exptl_absorpt_coefficient_mu 2.178
_exptl_absorpt_correction_T_max 0.8116
_exptl_absorpt_correction_T_min 0.5161
_exptl_absorpt_correction_type multi-scan
_exptl_absorpt_process_details 'SADABS (Bruker, 2000)'
_exptl_crystal_colour 'Light brown'
_exptl_crystal_density_diffrn 1.702
_exptl_crystal_density_method 'not measured'
_exptl_crystal_description Block
_exptl_crystal_F_000 1600
_exptl_crystal_size_max 0.35
_exptl_crystal_size_mid 0.20
_exptl_crystal_size_min 0.10
_refine_diff_density_max 1.054
_refine_diff_density_min -0.602
_refine_diff_density_rms 0.094
_refine_ls_abs_structure_details 'Flack H D (1983), Acta Cryst. A39, 876-881'
_refine_ls_abs_structure_Flack 0.66(2)
_refine_ls_extinction_method none
_refine_ls_goodness_of_fit_ref 0.977
_refine_ls_hydrogen_treatment constr
_refine_ls_matrix_type full
_refine_ls_number_parameters 341
_refine_ls_number_reflns 5580
_refine_ls_number_restraints 1
_refine_ls_restrained_S_all 0.977
_refine_ls_R_factor_all 0.0303
_refine_ls_R_factor_gt 0.0290
_refine_ls_shift/su_max 0.001
_refine_ls_shift/su_mean 0.000
_refine_ls_structure_factor_coef Fsqd
_refine_ls_weighting_details 'calc w=1/[\s^2^(Fo^2^)+(0.0409P)^2^+2.5333P] where P=(Fo^2^+2Fc^2^)/3'
_refine_ls_weighting_scheme calc
_refine_ls_wR_factor_gt 0.0684
_refine_ls_wR_factor_ref 0.0691
_reflns_number_gt 5393
_reflns_number_total 5580
_reflns_threshold_expression >2sigma(I)
_cod_data_source_file b800473k.txt
_cod_data_source_block 1Aa
_cod_depositor_comments
;
The following automatic conversions were performed:
'_symmetry_cell_setting' value 'Orthorhombic' changed to 'orthorhombic'
according to '/home/saulius/struct/CIF-dictionaries/cif_core.dic'
dictionary named 'cif_core.dic' version 2.4.1 from 2010-06-29.

Automatic conversion script
Id: cif_fix_enum 1527 2010-12-29 10:47:43Z saulius 
;
_cod_database_code 7003839

loop_
_symmetry_equiv_pos_as_xyz
'x, y, z'
'-x, -y, z+1/2'
'x+1/2, -y, z'
'-x+1/2, y, z+1/2'

loop_
_atom_site_label
_atom_site_type_symbol
_atom_site_fract_x
_atom_site_fract_y
_atom_site_fract_z
_atom_site_U_iso_or_equiv
_atom_site_adp_type
_atom_site_occupancy
_atom_site_symmetry_multiplicity
_atom_site_calc_flag
_atom_site_refinement_flags
_atom_site_disorder_assembly
_atom_site_disorder_group
C1A C 0.74477(17) 0.7482(7) 0.5132(3) 0.0296(10) Uani 1 1 d . . .
C2A C 0.7584(2) 0.5725(8) 0.4760(3) 0.0431(13) Uani 1 1 d . . .
H2A H 0.7834 0.4816 0.4944 0.052 Uiso 1 1 calc R . .
C3A C 0.7349(3) 0.5286(9) 0.4105(4) 0.0591(18) Uani 1 1 d . . .
H3A H 0.7444 0.4074 0.3848 0.071 Uiso 1 1 calc R . .
C4A C 0.6989(2) 0.6572(8) 0.3834(4) 0.0489(14) Uani 1 1 d . . .
H4A H 0.6838 0.6259 0.3389 0.059 Uiso 1 1 calc R . .
C5A C 0.64585(17) 0.9713(7) 0.3940(3) 0.0356(10) Uani 1 1 d . . .
H5A H 0.6303 0.9395 0.3498 0.043 Uiso 1 1 calc R . .
C6A C 0.6316(2) 1.1425(8) 0.4299(3) 0.0423(12) Uani 1 1 d . . .
H6A H 0.6061 1.2300 0.4110 0.051 Uiso 1 1 calc R . .
C7A C 0.6545(2) 1.1925(8) 0.4954(3) 0.0437(13) Uani 1 1 d . . .
H7A H 0.6443 1.3137 0.5205 0.052 Uiso 1 1 calc R . .
C8A C 0.69116(19) 1.0684(7) 0.5228(3) 0.0360(11) Uani 1 1 d . . .
H8A H 0.7063 1.1053 0.5668 0.043 Uiso 1 1 calc R . .
C9A C 0.68400(19) 0.8365(7) 0.4213(3) 0.0336(11) Uani 1 1 d . . .
C10A C 0.70714(17) 0.8871(7) 0.4877(3) 0.0290(10) Uani 1 1 d . . .
C11A C 0.84347(16) 0.6228(6) 0.6067(3) 0.0260(8) Uani 1 1 d . . .
H11A H 0.8330 0.4784 0.5958 0.031 Uiso 1 1 calc R . .
H11B H 0.8674 0.6699 0.5698 0.031 Uiso 1 1 calc R . .
C12A C 0.86733(15) 0.6339(6) 0.6794(2) 0.0242(9) Uani 1 1 d . . .
C13A C 0.90573(19) 0.4686(7) 0.6968(3) 0.0325(10) Uani 1 1 d . . .
H13A H 0.9262 0.4393 0.6532 0.039 Uiso 1 1 calc R . .
C14A C 0.8776(3) 0.2692(7) 0.7184(3) 0.0526(16) Uani 1 1 d . . .
H14A H 0.8564 0.2978 0.7599 0.079 Uiso 1 1 calc R . .
H14B H 0.9021 0.1604 0.7304 0.079 Uiso 1 1 calc R . .
H14C H 0.8565 0.2222 0.6788 0.079 Uiso 1 1 calc R . .
C15A C 0.9408(2) 0.5382(9) 0.7561(3) 0.0447(13) Uani 1 1 d . . .
H15A H 0.9532 0.6788 0.7459 0.067 Uiso 1 1 calc R . .
H15B H 0.9694 0.4420 0.7593 0.067 Uiso 1 1 calc R . .
H15C H 0.9225 0.5388 0.8014 0.067 Uiso 1 1 calc R . .
OA O 0.85518(14) 0.7679(5) 0.72092(19) 0.0347(7) Uani 1 1 d . . .
Cl1A Cl 0.83029(4) 1.08394(15) 0.54038(6) 0.0288(2) Uani 1 1 d . . .
Cl2A Cl 0.73655(5) 0.5260(2) 0.66903(9) 0.0511(3) Uani 1 1 d . . .
TeA Te 0.779809(9) 0.82266(4) 0.610542(16) 0.02429(7) Uani 1 1 d . . .
C1B C 0.01785(17) 0.2329(7) 0.9940(3) 0.0270(9) Uani 1 1 d . . .
C2B C 0.03492(18) 0.0597(7) 1.0276(3) 0.0352(11) Uani 1 1 d . . .
H2B H 0.0570 -0.0333 1.0037 0.042 Uiso 1 1 calc R . .
C3B C 0.01972(19) 0.0176(7) 1.0989(3) 0.0420(12) Uani 1 1 d . . .
H3B H 0.0320 -0.1024 1.1227 0.050 Uiso 1 1 calc R . .
C4B C -0.01269(19) 0.1505(8) 1.1330(3) 0.0401(12) Uani 1 1 d . . .
H4B H -0.0227 0.1211 1.1805 0.048 Uiso 1 1 calc R . .
C5B C -0.0650(2) 0.4695(8) 1.1341(3) 0.0444(12) Uani 1 1 d . . .
H5B H -0.0746 0.4437 1.1820 0.053 Uiso 1 1 calc R . .
C6B C -0.0833(2) 0.6400(8) 1.0991(4) 0.0465(14) Uani 1 1 d . . .
H6B H -0.1066 0.7292 1.1224 0.056 Uiso 1 1 calc R . .
C7B C -0.0684(2) 0.6847(7) 1.0298(4) 0.0432(13) Uani 1 1 d . . .
H7B H -0.0810 0.8056 1.0067 0.052 Uiso 1 1 calc R . .
C8B C -0.03589(18) 0.5557(7) 0.9947(3) 0.0340(11) Uani 1 1 d . . .
H8B H -0.0264 0.5879 0.9472 0.041 Uiso 1 1 calc R . .
C9B C -0.03137(18) 0.3302(7) 1.0987(3) 0.0363(11) Uani 1 1 d . . .
C10B C -0.01608(17) 0.3753(7) 1.0275(3) 0.0302(10) Uani 1 1 d . . .
C11B C 0.10466(16) 0.1032(7) 0.8829(3) 0.0315(9) Uiso 1 1 d . . .
H11C H 0.1329 0.1584 0.9117 0.038 Uiso 1 1 calc R A 1
H11D H 0.0961 -0.0378 0.9004 0.038 Uiso 1 1 calc R A 1
C12B C 0.1182(3) 0.0969(14) 0.8083(5) 0.0239(18) Uiso 0.592(13) 1 d P B 1
C13B C 0.1563(4) -0.0662(17) 0.7851(6) 0.039(2) Uiso 0.592(13) 1 d P B 1
H13B H 0.1463 -0.2073 0.8026 0.047 Uiso 0.592(13) 1 calc PR B 1
C14B C 0.2106(4) 0.007(2) 0.8209(7) 0.057(3) Uiso 0.592(13) 1 d P B 1
H14D H 0.2384 -0.0621 0.7960 0.086 Uiso 0.592(13) 1 calc PR B 1
H14E H 0.2112 -0.0329 0.8713 0.086 Uiso 0.592(13) 1 calc PR B 1
H14F H 0.2143 0.1579 0.8167 0.086 Uiso 0.592(13) 1 calc PR B 1
C15B C 0.1612(4) -0.0650(14) 0.7043(5) 0.041(2) Uiso 0.592(13) 1 d P B 1
H15D H 0.1283 -0.0929 0.6828 0.061 Uiso 0.592(13) 1 calc PR B 1
H15E H 0.1852 -0.1729 0.6896 0.061 Uiso 0.592(13) 1 calc PR B 1
H15F H 0.1734 0.0714 0.6886 0.061 Uiso 0.592(13) 1 calc PR B 1
OB O 0.1007(3) 0.2250(12) 0.7664(4) 0.0380(18) Uiso 0.592(13) 1 d P B 1
C12' C 0.1294(6) 0.160(3) 0.8069(9) 0.041(4) Uiso 0.408(13) 1 d P B 2
C13' C 0.1685(7) 0.013(3) 0.7801(11) 0.058(5) Uiso 0.408(13) 1 d P B 2
H13' H 0.1889 0.0909 0.7443 0.070 Uiso 0.408(13) 1 calc PR B 2
C14' C 0.2012(5) -0.073(2) 0.8251(8) 0.038(3) Uiso 0.408(13) 1 d P B 2
H14G H 0.2126 0.0315 0.8594 0.058 Uiso 0.408(13) 1 calc PR B 2
H14H H 0.2302 -0.1265 0.7984 0.058 Uiso 0.408(13) 1 calc PR B 2
H14I H 0.1849 -0.1883 0.8505 0.058 Uiso 0.408(13) 1 calc PR B 2
C15' C 0.1385(8) -0.153(3) 0.7384(14) 0.081(7) Uiso 0.408(13) 1 d P B 2
H15G H 0.1608 -0.2217 0.7042 0.121 Uiso 0.408(13) 1 calc PR B 2
H15H H 0.1108 -0.0853 0.7130 0.121 Uiso 0.408(13) 1 calc PR B 2
H15I H 0.1249 -0.2560 0.7716 0.121 Uiso 0.408(13) 1 calc PR B 2
O' O 0.1153(5) 0.3049(19) 0.7743(7) 0.052(3) Uiso 0.408(13) 1 d P B 2
Cl1B Cl -0.00773(5) -0.0002(2) 0.84345(8) 0.0449(3) Uani 1 1 d . . .
Cl2B Cl 0.09949(5) 0.56900(16) 0.94256(8) 0.0390(3) Uani 1 1 d . . .
TeB Te 0.041335(10) 0.30261(4) 0.889771(16) 0.02703(7) Uani 1 1 d . B .

loop_
_atom_site_aniso_label
_atom_site_aniso_U_11
_atom_site_aniso_U_22
_atom_site_aniso_U_33
_atom_site_aniso_U_23
_atom_site_aniso_U_13
_atom_site_aniso_U_12
C1A 0.035(2) 0.0258(19) 0.028(3) -0.0016(19) -0.005(2) -0.0039(18)
C2A 0.051(3) 0.034(2) 0.044(3) -0.002(2) -0.020(3) 0.008(2)
C3A 0.079(4) 0.044(3) 0.054(4) -0.022(3) -0.034(3) 0.022(3)
C4A 0.063(3) 0.041(3) 0.042(3) -0.008(3) -0.024(3) 0.002(2)
C5A 0.038(2) 0.040(2) 0.028(2) 0.006(2) -0.006(2) -0.0008(18)
C6A 0.039(3) 0.048(3) 0.040(3) 0.005(3) -0.004(2) 0.010(2)
C7A 0.047(3) 0.042(3) 0.041(3) -0.001(2) -0.002(3) 0.017(2)
C8A 0.039(3) 0.036(2) 0.032(3) -0.005(2) -0.002(2) 0.007(2)
C9A 0.036(2) 0.032(2) 0.033(3) 0.0006(19) -0.004(2) -0.0055(18)
C10A 0.028(2) 0.028(2) 0.031(3) 0.005(2) 0.001(2) -0.0032(17)
C11A 0.037(2) 0.0243(17) 0.017(2) -0.0002(19) -0.003(2) 0.0054(15)
C12A 0.030(2) 0.0222(18) 0.021(2) 0.0052(17) -0.0004(18) -0.0049(15)
C13A 0.043(3) 0.031(2) 0.024(2) 0.0016(19) -0.006(2) 0.0075(19)
C14A 0.094(5) 0.021(2) 0.042(3) 0.007(2) -0.031(3) -0.009(3)
C15A 0.043(3) 0.044(3) 0.047(3) 0.004(3) -0.015(3) 0.000(2)
OA 0.051(2) 0.0297(15) 0.0238(17) -0.0052(14) -0.0038(16) 0.0046(14)
Cl1A 0.0344(5) 0.0216(5) 0.0305(6) 0.0005(4) 0.0048(5) -0.0014(4)
Cl2A 0.0540(8) 0.0488(7) 0.0505(8) 0.0170(7) 0.0089(7) -0.0175(6)
TeA 0.02706(13) 0.02407(12) 0.02175(13) -0.00003(13) 0.00086(12) -0.00013(9)
C1B 0.032(2) 0.0253(19) 0.023(2) 0.0000(18) -0.0043(19) 0.0020(17)
C2B 0.037(2) 0.031(2) 0.038(3) 0.005(2) -0.004(2) 0.0023(18)
C3B 0.048(3) 0.036(2) 0.042(3) 0.009(2) -0.005(3) 0.005(2)
C4B 0.048(3) 0.041(3) 0.031(3) 0.004(2) -0.002(2) -0.005(2)
C5B 0.053(3) 0.046(3) 0.034(3) -0.014(2) 0.002(2) -0.004(2)
C6B 0.048(3) 0.043(3) 0.048(4) -0.022(3) 0.003(3) 0.009(2)
C7B 0.047(3) 0.032(3) 0.050(4) -0.003(2) -0.003(3) 0.011(2)
C8B 0.036(2) 0.029(2) 0.037(3) -0.003(2) -0.010(2) 0.0046(18)
C9B 0.035(2) 0.041(2) 0.033(3) -0.007(2) -0.004(2) -0.0023(19)
C10B 0.031(2) 0.031(2) 0.029(3) -0.004(2) -0.006(2) -0.0011(17)
Cl1B 0.0449(7) 0.0453(6) 0.0444(8) -0.0161(6) -0.0099(6) -0.0066(5)
Cl2B 0.0448(6) 0.0250(5) 0.0473(7) 0.0021(5) -0.0120(6) -0.0043(4)
TeB 0.03029(14) 0.02595(12) 0.02487(15) -0.00128(12) -0.00674(13) 0.00518(9)

loop_
_atom_type_symbol
_atom_type_description
_atom_type_scat_dispersion_real
_atom_type_scat_dispersion_imag
_atom_type_scat_source
C C 0.0033 0.0016 'International Tables Vol C Tables 4.2.6.8 and 6.1.1.4'
H H 0.0000 0.0000 'International Tables Vol C Tables 4.2.6.8 and 6.1.1.4'
O O 0.0106 0.0060 'International Tables Vol C Tables 4.2.6.8 and 6.1.1.4'
Cl Cl 0.1484 0.1585 'International Tables Vol C Tables 4.2.6.8 and 6.1.1.4'
Te Te -0.5308 1.6751 'International Tables Vol C Tables 4.2.6.8 and 6.1.1.4'

loop_
_geom_angle_atom_site_label_1
_geom_angle_atom_site_label_2
_geom_angle_atom_site_label_3
_geom_angle
_geom_angle_site_symmetry_1
_geom_angle_site_symmetry_3
_geom_angle_publ_flag
C2A C1A C10A 121.9(5) . . ?
C2A C1A TeA 120.7(4) . . ?
C10A C1A TeA 117.4(3) . . ?
C1A C2A C3A 119.5(5) . . ?
C1A C2A H2A 120.3 . . ?
C3A C2A H2A 120.3 . . ?
C4A C3A C2A 121.0(5) . . ?
C4A C3A H3A 119.5 . . ?
C2A C3A H3A 119.5 . . ?
C3A C4A C9A 120.2(5) . . ?
C3A C4A H4A 119.9 . . ?
C9A C4A H4A 119.9 . . ?
C6A C5A C9A 121.1(5) . . ?
C6A C5A H5A 119.5 . . ?
C9A C5A H5A 119.5 . . ?
C5A C6A C7A 120.2(5) . . ?
C5A C6A H6A 119.9 . . ?
C7A C6A H6A 119.9 . . ?
C8A C7A C6A 120.4(5) . . ?
C8A C7A H7A 119.8 . . ?
C6A C7A H7A 119.8 . . ?
C7A C8A C10A 121.7(5) . . ?
C7A C8A H8A 119.2 . . ?
C10A C8A H8A 119.2 . . ?
C4A C9A C5A 120.9(5) . . ?
C4A C9A C10A 120.4(5) . . ?
C5A C9A C10A 118.7(4) . . ?
C8A C10A C1A 125.1(5) . . ?
C8A C10A C9A 117.9(4) . . ?
C1A C10A C9A 116.9(4) . . ?
C12A C11A TeA 106.0(3) . . ?
C12A C11A H11A 110.5 . . ?
TeA C11A H11A 110.5 . . ?
C12A C11A H11B 110.5 . . ?
TeA C11A H11B 110.5 . . ?
H11A C11A H11B 108.7 . . ?
OA C12A C11A 120.5(4) . . ?
OA C12A C13A 122.9(4) . . ?
C11A C12A C13A 116.6(4) . . ?
C12A C13A C15A 111.5(4) . . ?
C12A C13A C14A 108.4(4) . . ?
C15A C13A C14A 110.4(4) . . ?
C12A C13A H13A 108.8 . . ?
C15A C13A H13A 108.8 . . ?
C14A C13A H13A 108.8 . . ?
C13A C14A H14A 109.5 . . ?
C13A C14A H14B 109.5 . . ?
H14A C14A H14B 109.5 . . ?
C13A C14A H14C 109.5 . . ?
H14A C14A H14C 109.5 . . ?
H14B C14A H14C 109.5 . . ?
C13A C15A H15A 109.5 . . ?
C13A C15A H15B 109.5 . . ?
H15A C15A H15B 109.5 . . ?
C13A C15A H15C 109.5 . . ?
H15A C15A H15C 109.5 . . ?
H15B C15A H15C 109.5 . . ?
C1A TeA C11A 100.68(18) . . ?
C1A TeA Cl2A 90.32(13) . . ?
C11A TeA Cl2A 85.37(12) . . ?
C1A TeA Cl1A 86.11(13) . . ?
C11A TeA Cl1A 87.79(12) . . ?
Cl2A TeA Cl1A 171.58(5) . . ?
C2B C1B C10B 121.9(5) . . ?
C2B C1B TeB 120.6(4) . . ?
C10B C1B TeB 117.4(3) . . ?
C1B C2B C3B 119.9(5) . . ?
C1B C2B H2B 120.0 . . ?
C3B C2B H2B 120.0 . . ?
C4B C3B C2B 120.0(5) . . ?
C4B C3B H3B 120.0 . . ?
C2B C3B H3B 120.0 . . ?
C3B C4B C9B 121.0(5) . . ?
C3B C4B H4B 119.5 . . ?
C9B C4B H4B 119.5 . . ?
C6B C5B C9B 120.0(5) . . ?
C6B C5B H5B 120.0 . . ?
C9B C5B H5B 120.0 . . ?
C5B C6B C7B 121.0(5) . . ?
C5B C6B H6B 119.5 . . ?
C7B C6B H6B 119.5 . . ?
C8B C7B C6B 120.3(5) . . ?
C8B C7B H7B 119.8 . . ?
C6B C7B H7B 119.8 . . ?
C7B C8B C10B 121.5(5) . . ?
C7B C8B H8B 119.2 . . ?
C10B C8B H8B 119.2 . . ?
C4B C9B C10B 119.6(5) . . ?
C4B C9B C5B 121.3(5) . . ?
C10B C9B C5B 119.2(5) . . ?
C8B C10B C9B 117.9(4) . . ?
C8B C10B C1B 124.5(5) . . ?
C9B C10B C1B 117.5(4) . . ?
C12B C11B TeB 105.8(4) . . ?
C12' C11B TeB 103.9(6) . . ?
C12B C11B H11C 110.6 . . ?
C12' C11B H11C 95.4 . . ?
TeB C11B H11C 110.6 . . ?
C12B C11B H11D 110.6 . . ?
C12' C11B H11D 126.4 . . ?
TeB C11B H11D 110.6 . . ?
H11C C11B H11D 108.7 . . ?
OB C12B C11B 120.5(7) . . ?
OB C12B C13B 121.9(8) . . ?
C11B C12B C13B 117.5(7) . . ?
C12B C13B C15B 109.8(8) . . ?
C12B C13B C14B 105.6(8) . . ?
C15B C13B C14B 109.2(9) . . ?
C12B C13B H13B 110.7 . . ?
C15B C13B H13B 110.7 . . ?
C14B C13B H13B 110.7 . . ?
O' C12' C13' 123.2(16) . . ?
O' C12' C11B 120.8(13) . . ?
C13' C12' C11B 116.0(13) . . ?
C14' C13' C12' 120.2(17) . . ?
C14' C13' C15' 112.0(18) . . ?
C12' C13' C15' 104.3(15) . . ?
C14' C13' H13' 106.5 . . ?
C12' C13' H13' 106.5 . . ?
C15' C13' H13' 106.5 . . ?
C13' C14' H14G 109.5 . . ?
C13' C14' H14H 109.5 . . ?
H14G C14' H14H 109.5 . . ?
C13' C14' H14I 109.5 . . ?
H14G C14' H14I 109.5 . . ?
H14H C14' H14I 109.5 . . ?
C13' C15' H15G 109.5 . . ?
C13' C15' H15H 109.5 . . ?
H15G C15' H15H 109.5 . . ?
C13' C15' H15I 109.5 . . ?
H15G C15' H15I 109.5 . . ?
H15H C15' H15I 109.5 . . ?
C1B TeB C11B 99.39(19) . . ?
C1B TeB Cl1B 90.21(13) . . ?
C11B TeB Cl1B 85.54(13) . . ?
C1B TeB Cl2B 87.71(13) . . ?
C11B TeB Cl2B 87.00(13) . . ?
Cl1B TeB Cl2B 171.82(4) . . ?

loop_
_geom_bond_atom_site_label_1
_geom_bond_atom_site_label_2
_geom_bond_distance
_geom_bond_site_symmetry_2
_geom_bond_publ_flag
C1A C2A 1.376(7) . ?
C1A C10A 1.422(6) . ?
C1A TeA 2.108(5) . ?
C2A C3A 1.407(8) . ?
C2A H2A 0.9500 . ?
C3A C4A 1.363(8) . ?
C3A H3A 0.9500 . ?
C4A C9A 1.411(7) . ?
C4A H4A 0.9500 . ?
C5A C6A 1.344(7) . ?
C5A C9A 1.428(7) . ?
C5A H5A 0.9500 . ?
C6A C7A 1.410(8) . ?
C6A H6A 0.9500 . ?
C7A C8A 1.360(7) . ?
C7A H7A 0.9500 . ?
C8A C10A 1.404(6) . ?
C8A H8A 0.9500 . ?
C9A C10A 1.429(7) . ?
C11A C12A 1.507(6) . ?
C11A TeA 2.125(4) . ?
C11A H11A 0.9900 . ?
C11A H11B 0.9900 . ?
C12A OA 1.206(6) . ?
C12A C13A 1.508(6) . ?
C13A C15A 1.520(7) . ?
C13A C14A 1.538(7) . ?
C13A H13A 1.0000 . ?
C14A H14A 0.9800 . ?
C14A H14B 0.9800 . ?
C14A H14C 0.9800 . ?
C15A H15A 0.9800 . ?
C15A H15B 0.9800 . ?
C15A H15C 0.9800 . ?
Cl1A TeA 2.5208(11) . ?
Cl2A TeA 2.4822(13) . ?
C1B C2B 1.358(6) . ?
C1B C10B 1.431(6) . ?
C1B TeB 2.103(5) . ?
C2B C3B 1.423(8) . ?
C2B H2B 0.9500 . ?
C3B C4B 1.372(7) . ?
C3B H3B 0.9500 . ?
C4B C9B 1.413(7) . ?
C4B H4B 0.9500 . ?
C5B C6B 1.368(8) . ?
C5B C9B 1.429(7) . ?
C5B H5B 0.9500 . ?
C6B C7B 1.391(9) . ?
C6B H6B 0.9500 . ?
C7B C8B 1.367(7) . ?
C7B H7B 0.9500 . ?
C8B C10B 1.414(6) . ?
C8B H8B 0.9500 . ?
C9B C10B 1.428(7) . ?
C11B C12B 1.448(10) . ?
C11B C12' 1.613(18) . ?
C11B TeB 2.118(4) . ?
C11B H11C 0.9900 . ?
C11B H11D 0.9900 . ?
C12B OB 1.230(11) . ?
C12B C13B 1.522(12) . ?
C13B C15B 1.524(14) . ?
C13B C14B 1.659(16) . ?
C13B H13B 1.0000 . ?
C14B H14D 0.9800 . ?
C14B H14E 0.9800 . ?
C14B H14F 0.9800 . ?
C15B H15D 0.9800 . ?
C15B H15E 0.9800 . ?
C15B H15F 0.9800 . ?
C12' O' 1.176(18) . ?
C12' C13' 1.50(2) . ?
C13' C14' 1.33(2) . ?
C13' C15' 1.54(3) . ?
C13' H13' 1.0000 . ?
C14' H14G 0.9800 . ?
C14' H14H 0.9800 . ?
C14' H14I 0.9800 . ?
C15' H15G 0.9800 . ?
C15' H15H 0.9800 . ?
C15' H15I 0.9800 . ?
Cl1B TeB 2.4984(12) . ?
Cl2B TeB 2.5100(12) . ?
